data_2007901
loop_
_publ_author_name
'Chaveng Pakawatchai'
'Yupa Thanyasirikul'
'Tapanee Saepae'
'Suwaluk Pansook'
'Hoong-Kun Fun'
'Kandasamy Chinnakali'

_publ_section_title
;
 Hexakis(\m-<i>N</i>-ethylthiourea-<i>S</i>)tetrakis[iodocopper(I)]
 Monohydrate
;
_journal_issue 12
_journal_name_full 'Acta Crystallographica Section C'
_journal_page_first 1750
_journal_page_last 1752
_journal_paper_doi 10.1107/S0108270198010440
_journal_volume 54
_journal_year 1998
_chemical_formula_iupac '[Cu4 I4 (C3 H8 N2 S)6 ]H2 O'
_chemical_formula_moiety 'C18 H48 Cu4 I4 N12 S6 , H2 O'
_chemical_formula_sum 'C18 H50 Cu4 I4 N12 O S6'
_chemical_formula_weight 1404.84
_chemical_name_systematic
;
Tetracyclo-Tri-\m-(N-ethylthiourea)-tris(iodocopper(I)) Monohydrate
;
_space_group_IT_number 19
_symmetry_cell_setting orthorhombic
_symmetry_space_group_name_Hall 'P 2ac 2ab'
_symmetry_space_group_name_H-M 'P 21 21 21'
_audit_creation_method SHELXL
_cell_angle_alpha 90.00
_cell_angle_beta 90.00
_cell_angle_gamma 90.00
_cell_formula_units_Z 4
_cell_length_a 11.1794(9)
_cell_length_b 18.505(2)
_cell_length_c 22.409(2)
_cell_measurement_reflns_used 34
_cell_measurement_temperature 293(2)
_cell_measurement_theta_max 12.535
_cell_measurement_theta_min 5.403
_cell_volume 4635.9(7)
_computing_cell_refinement XSCANS
_computing_data_collection 'XSCANS (Siemens, 1994)'
_computing_data_reduction XSCANS
_computing_molecular_graphics SHELXTL/PC
_computing_publication_material
; SHELXL93 and
  PARST (Nardelli, 1983)
;
_computing_structure_refinement 'SHELXL93 (Sheldrick, 1993)'
_computing_structure_solution 'SHELXTL/PC (Sheldrick, 1990)'
_diffrn_ambient_temperature 293(2)
_diffrn_measurement_device 'Siemens P4 diffractometer'
_diffrn_measurement_method '\q/2\q scans'
_diffrn_radiation_monochromator graphite
_diffrn_radiation_source 'fine-focus sealed tube'
_diffrn_radiation_type MoK\a
_diffrn_radiation_wavelength 0.71073
_diffrn_reflns_av_R_equivalents 0.0344
_diffrn_reflns_av_sigmaI/netI 0.1045
_diffrn_reflns_limit_h_max 14
_diffrn_reflns_limit_h_min -1
_diffrn_reflns_limit_k_max 24
_diffrn_reflns_limit_k_min -1
_diffrn_reflns_limit_l_max 29
_diffrn_reflns_limit_l_min -1
_diffrn_reflns_number 7124
_diffrn_reflns_theta_max 27.50
_diffrn_reflns_theta_min 1.82
_diffrn_standards_decay_% <3
_diffrn_standards_interval_count 97
_diffrn_standards_number 3
_exptl_absorpt_coefficient_mu 4.775
_exptl_absorpt_correction_T_max 0.466
_exptl_absorpt_correction_T_min 0.292
_exptl_absorpt_correction_type 'empirical \y scans (Sheldrick, 1990)'
_exptl_crystal_colour colourless
_exptl_crystal_density_diffrn 2.013
_exptl_crystal_density_meas ?
_exptl_crystal_description Parallelepiped
_exptl_crystal_F_000 2696
_exptl_crystal_size_max 0.34
_exptl_crystal_size_mid 0.26
_exptl_crystal_size_min 0.16
_refine_diff_density_max 0.581
_refine_diff_density_min -0.665
_refine_ls_abs_structure_details 'Flack (1983)'
_refine_ls_abs_structure_Flack -0.03(3)
_refine_ls_extinction_method none
_refine_ls_goodness_of_fit_all 0.794
_refine_ls_goodness_of_fit_obs 0.971
_refine_ls_hydrogen_treatment constr
_refine_ls_matrix_type full
_refine_ls_number_parameters 404
_refine_ls_number_reflns 6863
_refine_ls_number_restraints 0
_refine_ls_restrained_S_all 0.812
_refine_ls_restrained_S_obs 0.971
_refine_ls_R_factor_all 0.0942
_refine_ls_R_factor_obs 0.0408
_refine_ls_shift/esd_max 0.000
_refine_ls_shift/esd_mean 0.000
_refine_ls_structure_factor_coef Fsqd
_refine_ls_weighting_details 'w = 1/[\s^2^(Fo^2^)+(0.0295P)^2^] where P=(Fo^2^+2Fc^2^)/3'
_refine_ls_weighting_scheme calc
_refine_ls_wR_factor_all 0.0924
_refine_ls_wR_factor_obs 0.0783
_reflns_number_observed 3634
_reflns_number_total 6864
_reflns_observed_criterion >2sigma(I)
_cod_data_source_file cf1242.cif
_cod_data_source_block acvg24
_cod_depositor_comments
;
The following automatic conversions were performed:

'_exptl_crystal_density_meas' value 'not measured' was changed to '?'
- the value is perceived as not measured.

Automatic conversion script
Id: cif_fix_values 3008 2015-01-20 13:52:24Z robertas 

The following automatic conversions were performed:

'_refine_ls_weighting_scheme' value 'calc w =
1/[\s^2^(Fo^2^)+(0.0295P)^2^] where P=(Fo^2^+2Fc^2^)/3' was changed
to 'calc'. New tag '_refine_ls_weighting_details' was created. The
value of the new tag was set to 'w = 1/[\s^2^(Fo^2^)+(0.0295P)^2^]
where P=(Fo^2^+2Fc^2^)/3'.

Automatic conversion script
Id: cif_fix_values 3143 2015-03-26 13:38:13Z robertas 
;
_cod_original_cell_volume 4635.7(8)
_cod_database_code 2007901

loop_
_symmetry_equiv_pos_as_xyz
'x, y, z'
'x+1/2, -y+1/2, -z'
'-x, y+1/2, -z+1/2'
'-x+1/2, -y, z+1/2'

loop_
_atom_site_aniso_label
_atom_site_aniso_U_11
_atom_site_aniso_U_22
_atom_site_aniso_U_33
_atom_site_aniso_U_12
_atom_site_aniso_U_13
_atom_site_aniso_U_23
I1 0.0476(4) 0.0582(4) 0.0622(5) 0.0035(4) -0.0075(5) 0.0085(4)
I2 0.0473(4) 0.0621(5) 0.0722(5) 0.0009(4) 0.0158(5) -0.0094(5)
I3 0.0629(5) 0.0728(5) 0.0727(6) -0.0074(5) -0.0132(5) -0.0183(5)
I4 0.0618(5) 0.0588(4) 0.0624(5) -0.0039(4) 0.0120(5) 0.0070(5)
Cu1 0.0505(8) 0.0503(8) 0.0594(10) -0.0019(7) -0.0007(8) -0.0002(8)
Cu2 0.0530(9) 0.0558(8) 0.0657(10) 0.0032(7) 0.0006(9) 0.0079(8)
Cu3 0.0499(9) 0.0653(9) 0.0693(11) 0.0007(8) 0.0007(9) -0.0127(8)
Cu4 0.0594(10) 0.0861(11) 0.0683(11) 0.0286(10) -0.0163(10) -0.0278(10)
S1 0.046(2) 0.0475(15) 0.047(2) -0.0004(14) -0.002(2) 0.0022(15)
S2 0.0388(14) 0.0488(15) 0.043(2) 0.0034(13) 0.003(2) 0.000(2)
S3 0.054(2) 0.056(2) 0.049(2) 0.003(2) 0.000(2) -0.007(2)
S4 0.045(2) 0.050(2) 0.058(2) 0.0041(14) 0.005(2) 0.006(2)
S5 0.041(2) 0.078(2) 0.109(3) -0.016(2) 0.018(2) -0.038(2)
S6 0.113(3) 0.054(2) 0.132(4) 0.031(2) -0.078(3) -0.033(2)
N1 0.071(7) 0.046(5) 0.097(8) 0.011(6) -0.014(8) -0.004(6)
N2 0.105(10) 0.059(6) 0.073(8) -0.015(7) 0.002(8) 0.004(6)
N3 0.070(7) 0.088(8) 0.056(7) 0.023(7) 0.011(6) 0.010(7)
N4 0.053(7) 0.073(7) 0.073(8) 0.002(6) -0.006(6) 0.028(6)
N5 0.065(7) 0.082(8) 0.102(9) -0.019(7) 0.032(8) -0.043(7)
N6 0.056(6) 0.061(6) 0.067(7) 0.005(6) 0.022(6) -0.026(6)
N7 0.057(6) 0.077(7) 0.090(9) 0.027(6) 0.027(7) 0.043(7)
N8 0.070(8) 0.084(8) 0.123(11) 0.025(7) 0.049(8) 0.044(8)
N9 0.052(6) 0.130(10) 0.101(10) -0.023(8) 0.019(8) -0.060(9)
N10 0.060(7) 0.094(8) 0.094(9) -0.033(7) 0.017(7) -0.040(8)
N11 0.062(7) 0.040(5) 0.094(8) 0.012(5) -0.023(8) -0.006(6)
N12 0.057(6) 0.046(5) 0.069(7) 0.003(5) 0.001(6) -0.010(6)
C1 0.034(6) 0.044(6) 0.069(8) 0.002(5) -0.015(6) 0.012(6)
C2 0.046(7) 0.050(7) 0.065(9) -0.002(6) 0.008(7) 0.000(7)
C3 0.074(9) 0.048(7) 0.035(7) 0.008(7) 0.008(7) -0.001(6)
C4 0.046(7) 0.063(8) 0.065(8) 0.008(7) -0.008(7) -0.009(7)
C5 0.042(7) 0.053(7) 0.080(10) 0.017(6) -0.006(8) -0.014(8)
C6 0.048(7) 0.043(6) 0.057(8) -0.001(6) -0.008(7) -0.001(6)
C7 0.184(19) 0.051(7) 0.090(11) -0.038(11) 0.021(15) -0.002(8)
C9 0.071(10) 0.123(13) 0.105(13) 0.013(11) 0.004(10) 0.036(13)
C11 0.110(12) 0.068(8) 0.102(12) 0.003(10) 0.040(12) 0.008(9)
C12 0.097(13) 0.137(15) 0.158(18) -0.021(14) 0.064(14) -0.027(14)
C13 0.096(13) 0.154(17) 0.148(17) 0.055(13) 0.064(13) 0.092(15)
C14 0.129(17) 0.154(18) 0.126(16) -0.048(15) 0.048(14) -0.037(15)
C15 0.083(11) 0.161(17) 0.112(14) -0.075(11) 0.049(11) -0.079(13)
C16 0.123(15) 0.27(3) 0.079(11) -0.093(19) 0.009(13) -0.026(16)
C17 0.079(10) 0.059(8) 0.108(12) 0.014(8) -0.003(10) -0.029(9)
C18 0.093(11) 0.069(9) 0.130(14) 0.006(9) -0.022(12) -0.039(10)
O1 0.065(5) 0.077(6) 0.066(5) 0.002(5) 0.000(5) -0.002(5)

loop_
_atom_site_label
_atom_site_fract_x
_atom_site_fract_y
_atom_site_fract_z
_atom_site_U_iso_or_equiv
_atom_site_thermal_displace_type
_atom_site_calc_flag
_atom_site_refinement_flags
_atom_site_occupancy
_atom_site_disorder_group
_atom_site_type_symbol
I1 0.74110(7) 0.59702(4) 0.18832(4) 0.0560(2) Uani d . 1 . I
I2 1.37273(7) 0.36303(4) 0.18662(4) 0.0605(2) Uani d . 1 . I
I3 1.24637(8) 0.66185(5) 0.46227(4) 0.0694(3) Uani d . 1 . I
I4 0.85791(8) 0.27554(4) 0.44241(4) 0.0610(2) Uani d . 1 . I
Cu1 0.90417(13) 0.53755(7) 0.26087(7) 0.0534(4) Uani d . 1 . Cu
Cu2 1.19864(13) 0.42500(8) 0.25796(7) 0.0581(4) Uani d . 1 . Cu
Cu3 1.15609(13) 0.56642(8) 0.38833(7) 0.0615(4) Uani d . 1 . Cu
Cu4 0.97267(15) 0.39797(10) 0.36891(7) 0.0713(5) Uani d . 1 . Cu
S1 0.8163(3) 0.44344(14) 0.31601(14) 0.0468(7) Uani d . 1 . S
S2 1.1065(2) 0.33361(14) 0.31393(13) 0.0437(6) Uani d . 1 . S
S3 1.0575(3) 0.4697(2) 0.43865(14) 0.0532(8) Uani d . 1 . S
S4 1.0516(3) 0.4806(2) 0.20215(14) 0.0511(8) Uani d . 1 . S
S5 1.2845(3) 0.5000(2) 0.3298(2) 0.0759(12) Uani d . 1 . S
S6 1.0026(4) 0.6092(2) 0.3263(2) 0.100(2) Uani d . 1 . S
N1 0.7415(10) 0.3973(5) 0.2105(5) 0.071(3) Uani d . 1 . N
H1A 0.7227(10) 0.3647(5) 0.1848(5) 0.085 Uiso calc R 1 . H
H1B 0.7360(10) 0.4423(5) 0.2013(5) 0.085 Uiso calc R 1 . H
N2 0.7879(11) 0.3101(5) 0.2790(5) 0.079(4) Uani d . 1 . N
H2A 0.8121(11) 0.2999(5) 0.3144(5) 0.095 Uiso calc R 1 . H
N3 1.1859(10) 0.2832(5) 0.4178(5) 0.071(3) Uani d . 1 . N
H3A 1.2401(10) 0.2674(5) 0.4417(5) 0.086 Uiso calc R 1 . H
H3B 1.1125(10) 0.2848(5) 0.4291(5) 0.086 Uiso calc R 1 . H
N4 1.3272(9) 0.3023(5) 0.3475(5) 0.066(3) Uani d . 1 . N
H4A 1.3427(9) 0.3179(5) 0.3121(5) 0.080 Uiso calc R 1 . H
N5 0.9600(10) 0.5706(6) 0.5066(5) 0.083(4) Uani d . 1 . N
H5A 0.9048(10) 0.5885(6) 0.5289(5) 0.100 Uiso calc R 1 . H
H5B 1.0261(10) 0.5936(6) 0.5018(5) 0.100 Uiso calc R 1 . H
N6 0.8428(9) 0.4741(5) 0.4878(4) 0.061(3) Uani d . 1 . N
H6A 0.8348(9) 0.4325(5) 0.4710(4) 0.073 Uiso calc R 1 . H
N7 1.0615(9) 0.6030(5) 0.1413(5) 0.074(3) Uani d . 1 . N
H7A 1.0931(9) 0.6322(5) 0.1159(5) 0.089 Uiso calc R 1 . H
H7B 0.9939(9) 0.6133(5) 0.1575(5) 0.089 Uiso calc R 1 . H
N8 1.2220(10) 0.5281(6) 0.1291(6) 0.092(4) Uani d . 1 . N
H8A 1.2567(10) 0.4888(6) 0.1401(6) 0.111 Uiso calc R 1 . H
N9 1.4907(10) 0.5113(7) 0.2753(5) 0.094(4) Uani d . 1 . N
H9A 1.5620(10) 0.5277(7) 0.2703(5) 0.113 Uiso calc R 1 . H
H9B 1.4623(10) 0.4797(7) 0.2510(5) 0.113 Uiso calc R 1 . H
N10 1.4665(9) 0.5832(6) 0.3581(5) 0.082(4) Uani d . 1 . N
H10A 1.4201(9) 0.5966(6) 0.3866(5) 0.099 Uiso calc R 1 . H
N11 0.8543(9) 0.7144(4) 0.3060(5) 0.065(3) Uani d . 1 . N
H11A 0.8260(9) 0.7572(4) 0.3106(5) 0.078 Uiso calc R 1 . H
H11B 0.8232(9) 0.6858(4) 0.2800(5) 0.078 Uiso calc R 1 . H
N12 0.9902(9) 0.7374(5) 0.3774(4) 0.057(3) Uani d . 1 . N
H12A 1.0495(9) 0.7216(5) 0.3981(4) 0.069 Uiso calc R 1 . H
C1 0.7786(9) 0.3785(6) 0.2637(6) 0.049(3) Uani d . 1 . C
C2 1.2155(11) 0.3051(6) 0.3638(6) 0.054(3) Uani d . 1 . C
C3 0.9431(12) 0.5076(6) 0.4797(5) 0.052(3) Uani d . 1 . C
C4 1.1174(11) 0.5417(7) 0.1554(6) 0.058(3) Uani d . 1 . C
C5 1.4249(10) 0.5347(6) 0.3202(6) 0.059(3) Uani d . 1 . C
C6 0.9446(11) 0.6927(6) 0.3383(6) 0.050(3) Uani d . 1 . C
C7 0.7580(19) 0.2487(6) 0.2373(7) 0.108(6) Uani d . 1 . C
H7AA 0.6947(19) 0.2643(6) 0.2107(7) 0.130 Uiso calc PR 0.55 1 H
H7AB 0.8278(19) 0.2385(6) 0.2130(7) 0.130 Uiso calc PR 0.55 1 H
H7BA 0.7692(19) 0.2662(6) 0.1969(7) 0.130 Uiso d PR 0.45 2 H
H7BB 0.8176(19) 0.2113(6) 0.2437(7) 0.130 Uiso d PR 0.45 2 H
C8A 0.723(4) 0.1864(17) 0.2643(16) 0.147(15) Uiso d P 0.55 1 C
H8AA 0.706(4) 0.1505(17) 0.2345(16) 0.220 Uiso calc PR 0.55 1 H
H8AB 0.653(4) 0.1953(17) 0.2876(16) 0.220 Uiso calc PR 0.55 1 H
H8AC 0.786(4) 0.1693(17) 0.2899(16) 0.220 Uiso calc PR 0.55 1 H
C8B 0.645(3) 0.2166(19) 0.2422(16) 0.092(11) Uiso d P 0.45 2 C
H8BA 0.638(3) 0.1786(19) 0.2133(16) 0.138 Uiso calc PR 0.45 2 H
H8BB 0.584(3) 0.2523(19) 0.2352(16) 0.138 Uiso calc PR 0.45 2 H
H8BC 0.636(3) 0.1970(19) 0.2816(16) 0.138 Uiso calc PR 0.45 2 H
C9 1.4280(13) 0.2764(9) 0.3812(7) 0.100(5) Uani d . 1 . C
H9AA 1.4063(13) 0.2720(9) 0.4230(7) 0.120 Uiso calc PR 0.60 1 H
H9AB 1.4517(13) 0.2291(9) 0.3668(7) 0.120 Uiso calc PR 0.60 1 H
H9BA 1.4877(13) 0.2557(9) 0.3549(7) 0.120 Uiso d PR 0.40 2 H
H9BB 1.4017(13) 0.2388(9) 0.4085(7) 0.120 Uiso d PR 0.40 2 H
C10A 1.525(3) 0.3261(17) 0.3749(15) 0.136(12) Uiso d P 0.60 1 C
H10B 1.593(3) 0.3090(17) 0.3974(15) 0.204 Uiso calc PR 0.60 1 H
H10C 1.502(3) 0.3727(17) 0.3896(15) 0.204 Uiso calc PR 0.60 1 H
H10D 1.547(3) 0.3299(17) 0.3336(15) 0.204 Uiso calc PR 0.60 1 H
C10B 1.476(4) 0.340(2) 0.417(2) 0.116(15) Uiso d P 0.40 2 C
H10E 1.543(4) 0.325(2) 0.440(2) 0.175 Uiso calc PR 0.40 2 H
H10F 1.414(4) 0.358(2) 0.443(2) 0.175 Uiso calc PR 0.40 2 H
H10G 1.500(4) 0.378(2) 0.390(2) 0.175 Uiso calc PR 0.40 2 H
C11 0.7404(15) 0.5010(7) 0.5234(7) 0.094(5) Uani d . 1 . C
H11C 0.7234(15) 0.5507(7) 0.5124(7) 0.112 Uiso calc R 1 . H
H11D 0.7610(15) 0.5000(7) 0.5654(7) 0.112 Uiso calc R 1 . H
C12 0.6297(14) 0.4547(9) 0.5127(9) 0.131(7) Uani d . 1 . C
H12B 0.5644(14) 0.4730(9) 0.5361(9) 0.196 Uiso calc R 1 . H
H12C 0.6462(14) 0.4057(9) 0.5241(9) 0.196 Uiso calc R 1 . H
H12D 0.6087(14) 0.4563(9) 0.4712(9) 0.196 Uiso calc R 1 . H
C13 1.2853(15) 0.5698(11) 0.0849(8) 0.133(8) Uani d . 1 . C
H13A 1.2453(15) 0.6158(11) 0.0795(8) 0.159 Uiso calc R 1 . H
H13B 1.2835(15) 0.5443(11) 0.0471(8) 0.159 Uiso calc R 1 . H
C14 1.4096(17) 0.5825(11) 0.1021(9) 0.137(8) Uani d . 1 . C
H14A 1.4488(17) 0.6104(11) 0.0717(9) 0.205 Uiso calc R 1 . H
H14B 1.4498(17) 0.5371(11) 0.1068(9) 0.205 Uiso calc R 1 . H
H14C 1.4117(17) 0.6085(11) 0.1392(9) 0.205 Uiso calc R 1 . H
C15 1.5855(13) 0.6158(10) 0.3553(8) 0.119(7) Uani d . 1 . C
H15A 1.6435(13) 0.5785(10) 0.3457(8) 0.143 Uiso calc R 1 . H
H15B 1.5869(13) 0.6511(10) 0.3234(8) 0.143 Uiso calc R 1 . H
C16 1.6186(16) 0.6484(12) 0.4067(7) 0.157(9) Uani d . 1 . C
H16A 1.6971(16) 0.6686(12) 0.4022(7) 0.235 Uiso calc R 1 . H
H16B 1.6193(16) 0.6135(12) 0.4385(7) 0.235 Uiso calc R 1 . H
H16C 1.5627(16) 0.6862(12) 0.4161(7) 0.235 Uiso calc R 1 . H
C17 0.9515(13) 0.8107(7) 0.3898(7) 0.082(5) Uani d . 1 . C
H17A 0.9420(13) 0.8363(7) 0.3524(7) 0.098 Uiso calc R 1 . H
H17B 0.8739(13) 0.8091(7) 0.4092(7) 0.098 Uiso calc R 1 . H
C18 1.0336(14) 0.8505(7) 0.4273(7) 0.097(5) Uani d . 1 . C
H18A 1.0032(14) 0.8983(7) 0.4339(7) 0.146 Uiso calc R 1 . H
H18B 1.1102(14) 0.8534(7) 0.4081(7) 0.146 Uiso calc R 1 . H
H18C 1.0421(14) 0.8261(7) 0.4649(7) 0.146 Uiso calc R 1 . H
O1 0.6368(8) 0.3285(4) 0.1005(3) 0.069(2) Uani d . 1 . O

loop_
_atom_type_symbol
_atom_type_description
_atom_type_scat_dispersion_real
_atom_type_scat_dispersion_imag
_atom_type_scat_source
C C 0.0033 0.0016 'International Tables Vol C Tables 4.2.6.8 and 6.1.1.4'
H H 0.0000 0.0000 'International Tables Vol C Tables 4.2.6.8 and 6.1.1.4'
N N 0.0061 0.0033 'International Tables Vol C Tables 4.2.6.8 and 6.1.1.4'
S S 0.1246 0.1234 'International Tables Vol C Tables 4.2.6.8 and 6.1.1.4'
Cu Cu 0.3201 1.2651 'International Tables Vol C Tables 4.2.6.8 and 6.1.1.4'
I I -0.4742 1.8119 'International Tables Vol C Tables 4.2.6.8 and 6.1.1.4'
O O 0.0106 0.0060 'International Tables Vol C Tables 4.2.6.8 and 6.1.1.4'

loop_
_geom_angle_atom_site_label_1
_geom_angle_atom_site_label_2
_geom_angle_atom_site_label_3
_geom_angle
_geom_angle_publ_flag
S6 Cu1 S1 107.3(2) yes
S6 Cu1 S4 106.5(2) yes
S1 Cu1 S4 104.72(11) yes
S6 Cu1 I1 118.91(10) yes
S1 Cu1 I1 109.82(9) yes
S4 Cu1 I1 108.70(10) yes
S4 Cu2 S5 113.72(13) yes
S4 Cu2 S2 107.35(12) yes
S5 Cu2 S2 103.93(13) yes
S4 Cu2 I2 111.88(10) yes
S5 Cu2 I2 110.85(10) yes
S2 Cu2 I2 108.62(9) yes
S5 Cu3 S6 107.4(2) yes
S5 Cu3 S3 99.03(13) yes
S6 Cu3 S3 101.3(2) yes
S5 Cu3 I3 118.66(10) yes
S6 Cu3 I3 115.38(10) yes
S3 Cu3 I3 112.60(10) yes
S3 Cu4 S1 117.78(13) yes
S3 Cu4 S2 113.97(13) yes
S1 Cu4 S2 114.65(12) yes
S3 Cu4 I4 103.70(10) yes
S1 Cu4 I4 103.34(9) yes
S2 Cu4 I4 100.27(9) yes
C1 S1 Cu4 106.4(4) ?
C1 S1 Cu1 105.1(4) ?
Cu4 S1 Cu1 103.12(13) yes
C2 S2 Cu4 105.8(4) ?
C2 S2 Cu2 104.8(4) ?
Cu4 S2 Cu2 101.60(12) yes
C3 S3 Cu4 107.3(5) ?
C3 S3 Cu3 106.8(4) ?
Cu4 S3 Cu3 107.92(14) yes
C4 S4 Cu2 108.7(4) ?
C4 S4 Cu1 110.3(4) ?
Cu2 S4 Cu1 113.26(14) yes
C5 S5 Cu3 116.4(4) ?
C5 S5 Cu2 120.9(5) ?
Cu3 S5 Cu2 117.04(14) yes
C6 S6 Cu1 116.8(5) ?
C6 S6 Cu3 119.5(5) ?
Cu1 S6 Cu3 122.83(15) yes
C1 N2 C7 123.1(11) ?
C2 N4 C9 128.1(12) ?
C3 N6 C11 125.7(10) ?
C4 N8 C13 129.3(12) ?
C5 N10 C15 125.0(12) ?
C6 N12 C17 127.1(11) ?
N1 C1 N2 121.2(11) ?
N1 C1 S1 120.6(8) ?
N2 C1 S1 118.3(10) ?
N4 C2 N3 119.1(12) ?
N4 C2 S2 120.4(11) ?
N3 C2 S2 120.5(10) ?
N6 C3 N5 118.8(12) ?
N6 C3 S3 121.5(9) ?
N5 C3 S3 119.7(11) ?
N7 C4 N8 117.9(12) ?
N7 C4 S4 120.4(9) ?
N8 C4 S4 121.6(10) ?
N9 C5 N10 121.2(11) ?
N9 C5 S5 119.0(10) ?
N10 C5 S5 119.8(10) ?
N11 C6 N12 118.6(10) ?
N11 C6 S6 119.1(9) ?
N12 C6 S6 122.2(9) ?
C8A C7 N2 115.2(19) ?
C8B C7 N2 118.(2) ?
C10A C9 N4 109.2(17) ?
N4 C9 C10B 107.(2) ?
N6 C11 C12 110.7(12) ?
N8 C13 C14 111.8(16) ?
C16 C15 N10 113.4(14) ?
C18 C17 N12 113.5(12) ?

loop_
_geom_bond_atom_site_label_1
_geom_bond_atom_site_label_2
_geom_bond_site_symmetry_2
_geom_bond_distance
_geom_bond_publ_flag
I1 Cu1 . 2.679(2) yes
I2 Cu2 . 2.767(2) yes
I3 Cu3 . 2.623(2) yes
I4 Cu4 . 3.081(2) yes
Cu1 S6 . 2.262(4) yes
Cu1 S1 . 2.351(3) yes
Cu1 S4 . 2.358(3) yes
Cu2 S4 . 2.307(3) yes
Cu2 S5 . 2.332(4) yes
Cu2 S2 . 2.344(3) yes
Cu3 S5 . 2.300(4) yes
Cu3 S6 . 2.346(4) yes
Cu3 S3 . 2.386(3) yes
Cu4 S3 . 2.259(3) yes
Cu4 S1 . 2.273(3) yes
Cu4 S2 . 2.274(3) yes
S1 C1 . 1.731(12) ?
S2 C2 . 1.735(13) ?
S3 C3 . 1.725(12) ?
S4 C4 . 1.709(13) ?
S5 C5 . 1.710(12) ?
S6 C6 . 1.698(11) ?
N1 C1 . 1.310(13) ?
N2 C1 . 1.315(13) ?
N2 C7 . 1.51(2) ?
N3 C2 . 1.319(14) ?
N4 C2 . 1.302(14) ?
N4 C9 . 1.44(2) ?
N5 C3 . 1.326(14) ?
N6 C3 . 1.295(14) ?
N6 C11 . 1.48(2) ?
N7 C4 . 1.332(14) ?
N8 C4 . 1.333(15) ?
N8 C13 . 1.44(2) ?
N9 C5 . 1.319(14) ?
N10 C5 . 1.321(14) ?
N10 C15 . 1.46(2) ?
N11 C6 . 1.305(13) ?
N12 C6 . 1.309(13) ?
N12 C17 . 1.451(14) ?
C7 C8A . 1.36(3) ?
C7 C8B . 1.40(3) ?
C9 C10A . 1.43(3) ?
C9 C10B . 1.52(4) ?
C11 C12 . 1.52(2) ?
C13 C14 . 1.46(2) ?
C15 C16 . 1.35(2) ?
C17 C18 . 1.45(2) ?

loop_
_geom_hbond_atom_site_label_D
_geom_hbond_atom_site_label_H
_geom_hbond_atom_site_label_A
_geom_hbond_site_symmetry_A
_geom_hbond_distance_DH
_geom_hbond_distance_HA
_geom_hbond_distance_DA
_geom_hbond_angle_DHA
_geom_hbond_publ_flag
N1 H1A O1 1_555 0.86 2.22 3.011(13) 152 yes
N5 H5A O1 4_665 0.86 2.27 3.014(13) 145 yes
N1 H1B I1 1_555 0.86 2.88 3.729(9) 170 yes
N2 H2A I4 1_555 0.86 2.95 3.799(11) 171 yes
N3 H3A I4 2_556 0.86 3.02 3.833(11) 159 yes
N3 H3B I4 1_555 0.86 2.87 3.711(11) 168 yes
N4 H4A I2 1_555 0.86 2.95 3.810(11) 174 yes
N5 H5B I3 1_555 0.86 2.91 3.753(11) 169 yes
N6 H6A I4 1_555 0.86 2.99 3.816(9) 163 yes
N7 H7A I4 3_755 0.86 3.01 3.811(10) 156 yes
N7 H7B I1 1_555 0.86 2.92 3.735(10) 158 yes
N8 H8A I2 1_555 0.86 2.86 3.719(11) 175 yes
N9 H9A I1 1_655 0.86 3.01 3.762(12) 148 yes
N9 H9B I2 1_555 0.86 2.78 3.635(12) 171 yes
N10 H10A I3 1_555 0.86 2.85 3.691(11) 168 yes
N11 H11A I2 3_755 0.86 2.96 3.746(9) 153 yes
N11 H11B I1 1_555 0.86 2.79 3.643(10) 174 yes
N12 H12A I3 1_555 0.86 2.85 3.711(10) 177 yes

loop_
_geom_torsion_atom_site_label_1
_geom_torsion_atom_site_label_2
_geom_torsion_atom_site_label_3
_geom_torsion_atom_site_label_4
_geom_torsion
S3 Cu4 S1 C1 176.2(4)
S2 Cu4 S1 C1 37.8(4)
I4 Cu4 S1 C1 -70.2(4)
S3 Cu4 S1 Cu1 65.8(2)
S2 Cu4 S1 Cu1 -72.50(15)
I4 Cu4 S1 Cu1 179.42(9)
S6 Cu1 S1 C1 -164.1(4)
S4 Cu1 S1 C1 -51.2(4)
I1 Cu1 S1 C1 65.3(4)
S6 Cu1 S1 Cu4 -52.8(2)
S4 Cu1 S1 Cu4 60.09(14)
I1 Cu1 S1 Cu4 176.65(9)
S3 Cu4 S2 C2 40.1(4)
S1 Cu4 S2 C2 -180.0(4)
I4 Cu4 S2 C2 -70.0(4)
S3 Cu4 S2 Cu2 -69.1(2)
S1 Cu4 S2 Cu2 70.9(2)
I4 Cu4 S2 Cu2 -179.19(9)
S4 Cu2 S2 C2 -169.9(4)
S5 Cu2 S2 C2 -49.1(5)
I2 Cu2 S2 C2 68.9(4)
S4 Cu2 S2 Cu4 -59.94(14)
S5 Cu2 S2 Cu4 60.84(14)
I2 Cu2 S2 Cu4 178.91(9)
S1 Cu4 S3 C3 46.6(4)
S2 Cu4 S3 C3 -174.8(4)
I4 Cu4 S3 C3 -66.8(4)
S1 Cu4 S3 Cu3 -68.2(2)
S2 Cu4 S3 Cu3 70.4(2)
I4 Cu4 S3 Cu3 178.40(10)
S5 Cu3 S3 C3 -173.3(5)
S6 Cu3 S3 C3 -63.4(5)
I3 Cu3 S3 C3 60.3(5)
S5 Cu3 S3 Cu4 -58.2(2)
S6 Cu3 S3 Cu4 51.7(2)
I3 Cu3 S3 Cu4 175.44(10)
S5 Cu2 S4 C4 71.4(5)
S2 Cu2 S4 C4 -174.2(4)
I2 Cu2 S4 C4 -55.2(5)
S5 Cu2 S4 Cu1 -51.6(2)
S2 Cu2 S4 Cu1 62.8(2)
I2 Cu2 S4 Cu1 -178.13(10)
S6 Cu1 S4 C4 -70.6(5)
S1 Cu1 S4 C4 176.0(4)
I1 Cu1 S4 C4 58.6(5)
S6 Cu1 S4 Cu2 51.5(2)
S1 Cu1 S4 Cu2 -62.0(2)
I1 Cu1 S4 Cu2 -179.29(10)
S6 Cu3 S5 C5 113.2(6)
S3 Cu3 S5 C5 -141.9(5)
I3 Cu3 S5 C5 -19.9(6)
S6 Cu3 S5 Cu2 -40.6(2)
S3 Cu3 S5 Cu2 64.3(2)
I3 Cu3 S5 Cu2 -173.69(12)
S4 Cu2 S5 C5 -105.6(5)
S2 Cu2 S5 C5 138.0(5)
I2 Cu2 S5 C5 21.5(5)
S4 Cu2 S5 Cu3 46.9(2)
S2 Cu2 S5 Cu3 -69.5(2)
I2 Cu2 S5 Cu3 174.03(14)
S1 Cu1 S6 C6 -110.5(5)
S4 Cu1 S6 C6 137.8(5)
I1 Cu1 S6 C6 14.8(6)
S1 Cu1 S6 Cu3 58.7(3)
S4 Cu1 S6 Cu3 -53.0(3)
I1 Cu1 S6 Cu3 -176.0(2)
S5 Cu3 S6 C6 -143.5(5)
S3 Cu3 S6 C6 113.2(5)
I3 Cu3 S6 C6 -8.7(6)
S5 Cu3 S6 Cu1 47.6(3)
S3 Cu3 S6 Cu1 -55.7(3)
I3 Cu3 S6 Cu1 -177.6(2)
C7 N2 C1 N1 1.(2)
C7 N2 C1 S1 -179.8(12)
Cu4 S1 C1 N1 -144.6(9)
Cu1 S1 C1 N1 -35.6(11)
Cu4 S1 C1 N2 35.7(11)
Cu1 S1 C1 N2 144.6(10)
C9 N4 C2 N3 1.(2)
C9 N4 C2 S2 -176.1(12)
Cu4 S2 C2 N4 -143.3(10)
Cu2 S2 C2 N4 -36.4(12)
Cu4 S2 C2 N3 39.5(11)
Cu2 S2 C2 N3 146.4(9)
C11 N6 C3 N5 2.(2)
C11 N6 C3 S3 178.5(10)
Cu4 S3 C3 N6 30.2(11)
Cu3 S3 C3 N6 145.7(10)
Cu4 S3 C3 N5 -153.6(9)
Cu3 S3 C3 N5 -38.1(11)
C13 N8 C4 N7 -2.(2)
C13 N8 C4 S4 174.0(15)
Cu2 S4 C4 N7 -146.3(9)
Cu1 S4 C4 N7 -21.6(12)
Cu2 S4 C4 N8 37.8(12)
Cu1 S4 C4 N8 162.6(10)
C15 N10 C5 N9 0.(2)
C15 N10 C5 S5 178.8(13)
Cu3 S5 C5 N9 -161.4(9)
Cu2 S5 C5 N9 -8.7(13)
Cu3 S5 C5 N10 19.9(12)
Cu2 S5 C5 N10 172.6(8)
C17 N12 C6 N11 -0.1(19)
C17 N12 C6 S6 177.4(11)
Cu1 S6 C6 N11 -6.2(12)
Cu3 S6 C6 N11 -175.8(8)
Cu1 S6 C6 N12 176.3(8)
Cu3 S6 C6 N12 6.7(12)
C1 N2 C7 C8A -153.(2)
C1 N2 C7 C8B -98.(2)
C2 N4 C9 C10A -135.(2)
C2 N4 C9 C10B -88.(3)
C3 N6 C11 C12 168.7(14)
C4 N8 C13 C14 128.9(18)
C5 N10 C15 C16 -163.4(17)
C6 N12 C17 C18 -168.9(12)
